data_1507948
loop_
_publ_author_name
'Tulchinsky, Yuri'
'Iron, Mark A.'
'Botoshansky, Mark'
'Gandelman, Mark'

_publ_section_title
;
 Nitrenium ions as ligands for transition metals.
;
_journal_issue 7
_journal_name_full 'Nature chemistry'
_journal_page_first 525
_journal_page_last 531
_journal_paper_doi 10.1038/nchem.1068
_journal_volume 3
_journal_year 2011
_chemical_formula_sum 'C37 H38 Cl F6 N4 O P3 Rh'
_chemical_formula_weight 899.98
_chemical_name_common Gandelman-99(Yuri)
_chemical_name_systematic
; 
 ? 
;
_space_group_IT_number 2
_symmetry_cell_setting triclinic
_symmetry_space_group_name_Hall '-P 1'
_symmetry_space_group_name_H-M 'P -1'
_atom_sites_solution_hydrogens geom
_atom_sites_solution_primary direct
_atom_sites_solution_secondary difmap
_audit_creation_method SHELXL-97
_cell_angle_alpha 104.92(3)
_cell_angle_beta 91.50(2)
_cell_angle_gamma 107.28(3)
_cell_formula_units_Z 2
_cell_length_a 9.586(2)
_cell_length_b 12.425(2)
_cell_length_c 17.906(4)
_cell_measurement_reflns_used 23917
_cell_measurement_temperature 293(2)
_cell_measurement_theta_max 24.71
_cell_measurement_theta_min 1.79
_cell_volume 1955.6(8)
_computing_structure_refinement 'SHELXL-97 (Sheldrick, 1997)'
_computing_structure_solution 'SHELXS-97 (Sheldrick, 1990)'
_diffrn_ambient_temperature 293(2)
_diffrn_measured_fraction_theta_full 0.997
_diffrn_measured_fraction_theta_max 0.997
_diffrn_measurement_device_type 'Nonius KappaCCD'
_diffrn_measurement_method 'phi- and omega-scans'
_diffrn_radiation_monochromator graphite
_diffrn_radiation_source 'fine-focus sealed tube'
_diffrn_radiation_type MoK\a
_diffrn_radiation_wavelength 0.71073
_diffrn_reflns_av_R_equivalents 0.1136
_diffrn_reflns_av_sigmaI/netI 0.0915
_diffrn_reflns_limit_h_max 11
_diffrn_reflns_limit_h_min -11
_diffrn_reflns_limit_k_max 14
_diffrn_reflns_limit_k_min -14
_diffrn_reflns_limit_l_max 21
_diffrn_reflns_limit_l_min -21
_diffrn_reflns_number 23917
_diffrn_reflns_theta_full 24.71
_diffrn_reflns_theta_max 24.71
_diffrn_reflns_theta_min 1.79
_diffrn_standards_number 0
_exptl_absorpt_coefficient_mu 0.692
_exptl_absorpt_correction_type none
_exptl_crystal_colour 'dark brown'
_exptl_crystal_density_diffrn 1.528
_exptl_crystal_density_method 'not measured'
_exptl_crystal_description plate
_exptl_crystal_F_000 914
_exptl_crystal_size_max 0.18
_exptl_crystal_size_mid 0.09
_exptl_crystal_size_min 0.04
_refine_diff_density_max 2.098
_refine_diff_density_min -1.149
_refine_diff_density_rms 0.138
_refine_ls_extinction_method none
_refine_ls_goodness_of_fit_ref 1.071
_refine_ls_hydrogen_treatment constr
_refine_ls_matrix_type full
_refine_ls_number_parameters 478
_refine_ls_number_reflns 6645
_refine_ls_number_restraints 0
_refine_ls_restrained_S_all 1.071
_refine_ls_R_factor_all 0.1111
_refine_ls_R_factor_gt 0.0776
_refine_ls_shift/su_max 0.000
_refine_ls_shift/su_mean 0.000
_refine_ls_structure_factor_coef Fsqd
_refine_ls_weighting_details 'calc w=1/[\s^2^(Fo^2^)+(0.1356P)^2^+1.8478P] where P=(Fo^2^+2Fc^2^)/3'
_refine_ls_weighting_scheme calc
_refine_ls_wR_factor_gt 0.2147
_refine_ls_wR_factor_ref 0.2317
_reflns_number_gt 4549
_reflns_number_total 6645
_reflns_threshold_expression >2sigma(I)
_cod_data_source_file nchem.1068-s2.cif
_cod_data_source_block Gandelman-99
_cod_depositor_comments
;
The following automatic conversions were performed:

'_symmetry_cell_setting' value 'Triclinic' changed to 'triclinic'
according to /home/saulius/struct/CIF-dictionaries/cif_core.dic
dictionary named 'cif_core.dic' version 2.4.1 from 2010-06-29.

Automatic conversion script
Id: cif_fix_values 1891 2012-01-12 08:04:46Z andrius 
;
_cod_original_cell_volume 1955.6(7)
_cod_database_code 1507948

loop_
_symmetry_equiv_pos_as_xyz
'x, y, z'
'-x, -y, -z'

loop_
_atom_site_label
_atom_site_type_symbol
_atom_site_fract_x
_atom_site_fract_y
_atom_site_fract_z
_atom_site_U_iso_or_equiv
_atom_site_adp_type
_atom_site_occupancy
_atom_site_symmetry_multiplicity
_atom_site_calc_flag
_atom_site_refinement_flags
Rh1 Rh 0.47405(7) 0.64959(5) 0.24082(4) 0.0357(2) Uani 1 1 d .
Cl1 Cl 0.32551(17) 0.55749(13) 0.11681(9) 0.0258(4) Uani 1 1 d .
P1 P 0.5299(2) 0.82820(17) 0.21205(12) 0.0363(5) Uani 1 1 d .
P2 P 0.4071(2) 0.46559(17) 0.25712(13) 0.0386(5) Uani 1 1 d .
P3 P 0.6624(3) 0.2730(2) 0.47037(15) 0.0517(6) Uani 1 1 d .
N1 N 0.5980(7) 0.7192(6) 0.3429(4) 0.0417(16) Uani 1 1 d .
N2 N 0.6342(7) 0.8287(5) 0.3885(4) 0.0395(15) Uani 1 1 d .
N3 N 0.6725(7) 0.6668(6) 0.3799(4) 0.0412(16) Uani 1 1 d .
F1 F 0.5450(11) 0.3381(8) 0.4879(6) 0.141(4) Uani 1 1 d .
F2 F 0.6708(12) 0.2878(13) 0.5583(6) 0.180(5) Uani 1 1 d .
F3 F 0.7737(8) 0.2047(7) 0.4482(7) 0.132(4) Uani 1 1 d .
F4 F 0.6482(14) 0.2669(13) 0.3839(6) 0.173(5) Uani 1 1 d .
F5 F 0.7841(13) 0.3863(9) 0.4837(8) 0.214(8) Uani 1 1 d .
F6 F 0.5396(10) 0.1578(7) 0.4580(8) 0.185(6) Uani 1 1 d .
C1 C 0.5725(10) 0.9138(7) 0.3689(5) 0.045(2) Uani 1 1 d .
H1A H 0.5962 0.9839 0.4124 0.053 Uiso 1 1 calc R
H1B H 0.4663 0.8807 0.3591 0.053 Uiso 1 1 calc R
C2 C 0.6340(10) 0.9466(7) 0.2965(5) 0.047(2) Uani 1 1 d .
H2A H 0.7377 0.9541 0.2979 0.056 Uiso 1 1 calc R
H2B H 0.6221 1.0206 0.2943 0.056 Uiso 1 1 calc R
C3 C 0.6601(10) 0.5428(7) 0.3529(5) 0.048(2) Uani 1 1 d .
H3A H 0.7214 0.5244 0.3885 0.057 Uiso 1 1 calc R
H3B H 0.6954 0.5270 0.3022 0.057 Uiso 1 1 calc R
C4 C 0.5022(10) 0.4649(7) 0.3472(5) 0.047(2) Uani 1 1 d .
H4A H 0.4555 0.4949 0.3917 0.056 Uiso 1 1 calc R
H4B H 0.4994 0.3857 0.3457 0.056 Uiso 1 1 calc R
C5 C 0.7283(9) 0.8488(7) 0.4523(5) 0.0427(19) Uani 1 1 d .
C6 C 0.7540(10) 0.7437(7) 0.4465(5) 0.045(2) Uani 1 1 d .
C7 C 0.8476(10) 0.7313(9) 0.5034(6) 0.056(2) Uani 1 1 d .
H7 H 0.8658 0.6609 0.5002 0.067 Uiso 1 1 calc R
C8 C 0.9105(11) 0.8307(10) 0.5641(6) 0.063(3) Uani 1 1 d .
H8 H 0.9716 0.8265 0.6037 0.076 Uiso 1 1 calc R
C9 C 0.8858(11) 0.9383(9) 0.5685(6) 0.061(3) Uani 1 1 d .
H9 H 0.9329 1.0033 0.6100 0.073 Uiso 1 1 calc R
C10 C 0.7949(11) 0.9491(8) 0.5135(5) 0.055(2) Uani 1 1 d .
H10 H 0.7778 1.0198 0.5164 0.067 Uiso 1 1 calc R
C11 C 0.6381(9) 0.8473(7) 0.1316(5) 0.0404(18) Uani 1 1 d .
C12 C 0.6600(10) 0.7490(7) 0.0797(5) 0.048(2) Uani 1 1 d .
H12 H 0.6192 0.6749 0.0868 0.057 Uiso 1 1 calc R
C13 C 0.7426(10) 0.7620(9) 0.0178(5) 0.054(2) Uani 1 1 d .
H13 H 0.7566 0.6966 -0.0164 0.064 Uiso 1 1 calc R
C14 C 0.8033(10) 0.8718(9) 0.0072(5) 0.053(2) Uani 1 1 d .
H14 H 0.8585 0.8809 -0.0340 0.064 Uiso 1 1 calc R
C15 C 0.7818(11) 0.9668(8) 0.0578(6) 0.056(2) Uani 1 1 d .
H15 H 0.8224 1.0408 0.0505 0.067 Uiso 1 1 calc R
C16 C 0.7015(10) 0.9554(7) 0.1191(5) 0.047(2) Uani 1 1 d .
H16 H 0.6895 1.0219 0.1529 0.057 Uiso 1 1 calc R
C17 C 0.3728(9) 0.8746(7) 0.1911(5) 0.0434(19) Uani 1 1 d .
C18 C 0.2916(9) 0.8235(8) 0.1178(5) 0.049(2) Uani 1 1 d .
H18 H 0.3204 0.7685 0.0811 0.058 Uiso 1 1 calc R
C19 C 0.1691(11) 0.8527(10) 0.0983(6) 0.065(3) Uani 1 1 d .
H19 H 0.1184 0.8195 0.0487 0.077 Uiso 1 1 calc R
C20 C 0.1230(10) 0.9326(9) 0.1541(7) 0.062(3) Uani 1 1 d .
H20 H 0.0399 0.9521 0.1428 0.075 Uiso 1 1 calc R
C21 C 0.2031(12) 0.9817(9) 0.2260(7) 0.066(3) Uani 1 1 d .
H21 H 0.1738 1.0356 0.2634 0.079 Uiso 1 1 calc R
C22 C 0.3244(10) 0.9535(8) 0.2440(5) 0.050(2) Uani 1 1 d .
H22 H 0.3758 0.9886 0.2933 0.060 Uiso 1 1 calc R
C23 C 0.2133(10) 0.3942(7) 0.2603(5) 0.0433(19) Uani 1 1 d .
C24 C 0.1224(11) 0.3266(9) 0.1948(6) 0.061(3) Uani 1 1 d .
H24 H 0.1625 0.3107 0.1480 0.074 Uiso 1 1 calc R
C25 C -0.0306(12) 0.2799(11) 0.1953(8) 0.087(4) Uani 1 1 d .
H25 H -0.0906 0.2338 0.1497 0.104 Uiso 1 1 calc R
C26 C -0.0900(13) 0.3041(10) 0.2652(8) 0.082(4) Uani 1 1 d .
H26 H -0.1909 0.2759 0.2670 0.099 Uiso 1 1 calc R
C27 C 0.0019(13) 0.3699(11) 0.3314(7) 0.074(3) Uani 1 1 d .
H27 H -0.0377 0.3831 0.3785 0.089 Uiso 1 1 calc R
C28 C 0.1546(11) 0.4185(9) 0.3308(6) 0.059(2) Uani 1 1 d .
H28 H 0.2147 0.4655 0.3763 0.071 Uiso 1 1 calc R
C29 C 0.4678(9) 0.3603(6) 0.1857(5) 0.0402(18) Uani 1 1 d .
C30 C 0.4281(11) 0.2419(7) 0.1834(6) 0.056(2) Uani 1 1 d .
H30 H 0.3636 0.2152 0.2174 0.067 Uiso 1 1 calc R
C31 C 0.4800(11) 0.1639(8) 0.1333(6) 0.056(2) Uani 1 1 d .
C32 C 0.5759(10) 0.2040(8) 0.0822(6) 0.056(2) Uani 1 1 d .
H32 H 0.6108 0.1514 0.0471 0.067 Uiso 1 1 calc R
C33 C 0.6203(10) 0.3213(8) 0.0828(6) 0.056(2) Uani 1 1 d .
H33 H 0.6860 0.3479 0.0493 0.067 Uiso 1 1 calc R
C34 C 0.5649(9) 0.3972(7) 0.1342(5) 0.044(2) Uani 1 1 d .
H34 H 0.5932 0.4757 0.1345 0.053 Uiso 1 1 calc R
O35 O 0.9042(7) 0.8334(6) 0.3027(4) 0.0673(19) Uani 1 1 d .
C36 C 0.9017(10) 0.7528(9) 0.2475(6) 0.058(2) Uani 1 1 d .
H36 H 0.8417 0.7423 0.2028 0.069 Uiso 1 1 calc R
N4 N 0.9765(9) 0.6778(7) 0.2447(6) 0.065(2) Uani 1 1 d .
C37 C 1.0757(14) 0.6931(14) 0.3090(9) 0.106(5) Uani 1 1 d .
H37A H 1.1213 0.6324 0.2977 0.159 Uiso 1 1 calc R
H37B H 1.0235 0.6890 0.3538 0.159 Uiso 1 1 calc R
H37C H 1.1498 0.7683 0.3194 0.159 Uiso 1 1 calc R
C38 C 0.9678(15) 0.5893(12) 0.1729(10) 0.113(6) Uani 1 1 d .
H38A H 1.0278 0.5425 0.1802 0.170 Uiso 1 1 calc R
H38B H 1.0021 0.6265 0.1331 0.170 Uiso 1 1 calc R
H38C H 0.8676 0.5402 0.1577 0.170 Uiso 1 1 calc R

loop_
_atom_site_aniso_label
_atom_site_aniso_U_11
_atom_site_aniso_U_22
_atom_site_aniso_U_33
_atom_site_aniso_U_23
_atom_site_aniso_U_13
_atom_site_aniso_U_12
Rh1 0.0405(4) 0.0300(4) 0.0378(4) 0.0115(3) 0.0052(3) 0.0113(3)
Cl1 0.0302(9) 0.0188(7) 0.0276(9) 0.0081(6) -0.0025(7) 0.0056(6)
P1 0.0422(12) 0.0295(10) 0.0409(12) 0.0129(9) 0.0075(9) 0.0136(9)
P2 0.0465(12) 0.0290(10) 0.0442(13) 0.0148(9) 0.0090(10) 0.0130(9)
P3 0.0621(15) 0.0469(13) 0.0533(15) 0.0199(11) 0.0186(12) 0.0215(12)
N1 0.044(4) 0.039(4) 0.048(4) 0.016(3) 0.004(3) 0.018(3)
N2 0.046(4) 0.032(3) 0.041(4) 0.010(3) 0.006(3) 0.012(3)
N3 0.048(4) 0.037(4) 0.047(4) 0.018(3) 0.007(3) 0.022(3)
F1 0.156(8) 0.117(6) 0.195(10) 0.056(7) 0.104(8) 0.092(6)
F2 0.156(9) 0.309(17) 0.097(7) 0.115(9) 0.023(7) 0.055(10)
F3 0.082(5) 0.104(6) 0.254(12) 0.086(7) 0.059(6) 0.060(5)
F4 0.203(11) 0.306(16) 0.093(7) 0.098(9) 0.067(7) 0.161(11)
F5 0.176(10) 0.112(7) 0.237(13) -0.053(8) 0.145(10) -0.048(7)
F6 0.114(7) 0.073(5) 0.307(15) -0.029(7) 0.120(9) 0.002(5)
C1 0.055(5) 0.041(4) 0.040(5) 0.009(4) 0.012(4) 0.019(4)
C2 0.062(6) 0.039(4) 0.043(5) 0.014(4) 0.007(4) 0.019(4)
C3 0.063(6) 0.036(4) 0.048(5) 0.008(4) -0.001(4) 0.025(4)
C4 0.064(6) 0.032(4) 0.050(5) 0.018(4) 0.008(4) 0.017(4)
C5 0.044(5) 0.046(5) 0.037(5) 0.011(4) 0.001(4) 0.013(4)
C6 0.050(5) 0.048(5) 0.034(5) 0.008(4) 0.000(4) 0.013(4)
C7 0.049(5) 0.068(6) 0.056(6) 0.019(5) -0.001(4) 0.025(5)
C8 0.056(6) 0.082(7) 0.054(6) 0.020(5) -0.004(5) 0.025(5)
C9 0.059(6) 0.068(6) 0.041(6) 0.007(5) 0.003(5) 0.006(5)
C10 0.066(6) 0.049(5) 0.043(5) 0.007(4) 0.007(5) 0.011(5)
C11 0.040(4) 0.041(4) 0.040(5) 0.010(4) 0.006(4) 0.015(4)
C12 0.052(5) 0.039(4) 0.057(6) 0.017(4) 0.011(4) 0.017(4)
C13 0.054(6) 0.060(6) 0.048(6) 0.010(4) 0.010(4) 0.023(5)
C14 0.043(5) 0.069(6) 0.049(6) 0.022(5) 0.013(4) 0.013(4)
C15 0.065(6) 0.043(5) 0.070(7) 0.028(5) 0.023(5) 0.021(4)
C16 0.053(5) 0.037(4) 0.056(6) 0.018(4) 0.015(4) 0.016(4)
C17 0.048(5) 0.040(4) 0.050(5) 0.021(4) 0.012(4) 0.016(4)
C18 0.045(5) 0.049(5) 0.055(6) 0.016(4) 0.001(4) 0.020(4)
C19 0.065(6) 0.072(7) 0.069(7) 0.031(6) -0.003(5) 0.029(5)
C20 0.043(5) 0.077(7) 0.087(8) 0.042(6) 0.013(5) 0.031(5)
C21 0.077(7) 0.063(6) 0.086(8) 0.042(6) 0.041(6) 0.044(6)
C22 0.063(6) 0.051(5) 0.050(5) 0.020(4) 0.015(4) 0.030(5)
C23 0.055(5) 0.031(4) 0.046(5) 0.014(4) 0.013(4) 0.013(4)
C24 0.060(6) 0.062(6) 0.050(6) 0.001(5) 0.016(5) 0.011(5)
C25 0.056(7) 0.081(8) 0.092(9) -0.005(7) 0.016(6) -0.002(6)
C26 0.065(7) 0.071(7) 0.094(10) 0.019(7) 0.026(7) -0.002(6)
C27 0.069(7) 0.090(8) 0.062(7) 0.026(6) 0.035(6) 0.018(6)
C28 0.062(6) 0.061(6) 0.057(6) 0.022(5) 0.017(5) 0.019(5)
C29 0.051(5) 0.028(4) 0.042(5) 0.011(3) 0.004(4) 0.013(3)
C30 0.070(6) 0.042(5) 0.059(6) 0.021(4) 0.024(5) 0.017(5)
C31 0.065(6) 0.044(5) 0.064(6) 0.013(4) 0.011(5) 0.027(5)
C32 0.053(6) 0.050(5) 0.065(7) 0.005(5) 0.014(5) 0.025(4)
C33 0.054(6) 0.052(5) 0.057(6) 0.014(4) 0.017(5) 0.010(4)
C34 0.047(5) 0.033(4) 0.054(5) 0.015(4) 0.010(4) 0.013(4)
O35 0.059(4) 0.059(4) 0.077(5) 0.005(4) 0.018(4) 0.019(3)
C36 0.046(5) 0.060(6) 0.071(7) 0.024(5) 0.010(5) 0.016(5)
N4 0.047(5) 0.054(5) 0.101(7) 0.029(5) 0.003(5) 0.020(4)
C37 0.070(8) 0.127(12) 0.145(14) 0.061(11) 0.014(8) 0.049(8)
C38 0.078(9) 0.078(9) 0.160(15) -0.014(9) 0.030(9) 0.030(7)

loop_
_atom_type_symbol
_atom_type_description
_atom_type_scat_dispersion_real
_atom_type_scat_dispersion_imag
_atom_type_scat_source
Rh Rh -1.1178 0.9187 'International Tables Vol C Tables 4.2.6.8 and 6.1.1.4'
P P 0.1023 0.0942 'International Tables Vol C Tables 4.2.6.8 and 6.1.1.4'
N N 0.0061 0.0033 'International Tables Vol C Tables 4.2.6.8 and 6.1.1.4'
C C 0.0033 0.0016 'International Tables Vol C Tables 4.2.6.8 and 6.1.1.4'
H H 0.0000 0.0000 'International Tables Vol C Tables 4.2.6.8 and 6.1.1.4'
Cl Cl 0.1484 0.1585 'International Tables Vol C Tables 4.2.6.8 and 6.1.1.4'
F F 0.0171 0.0103 'International Tables Vol C Tables 4.2.6.8 and 6.1.1.4'
O O 0.0106 0.0060 'International Tables Vol C Tables 4.2.6.8 and 6.1.1.4'

loop_
_geom_angle_atom_site_label_1
_geom_angle_atom_site_label_2
_geom_angle_atom_site_label_3
_geom_angle
N1 Rh1 P2 92.56(19)
N1 Rh1 P1 93.05(19)
P2 Rh1 P1 174.36(8)
N1 Rh1 Cl1 177.62(18)
P2 Rh1 Cl1 85.32(8)
P1 Rh1 Cl1 89.06(7)
C11 P1 C17 103.3(4)
C11 P1 C2 105.1(4)
C17 P1 C2 102.9(4)
C11 P1 Rh1 118.1(3)
C17 P1 Rh1 115.8(3)
C2 P1 Rh1 110.0(3)
C23 P2 C29 105.8(4)
C23 P2 C4 105.9(4)
C29 P2 C4 100.6(4)
C23 P2 Rh1 117.7(3)
C29 P2 Rh1 114.3(3)
C4 P2 Rh1 110.9(3)
F5 P3 F6 179.2(9)
F5 P3 F4 88.4(8)
F6 P3 F4 92.4(8)
F5 P3 F2 90.0(8)
F6 P3 F2 89.3(7)
F4 P3 F2 175.0(7)
F5 P3 F3 89.9(6)
F6 P3 F3 90.0(5)
F4 P3 F3 84.7(6)
F2 P3 F3 100.1(6)
F5 P3 F1 91.8(6)
F6 P3 F1 88.4(5)
F4 P3 F1 92.4(6)
F2 P3 F1 82.9(6)
F3 P3 F1 176.6(6)
N2 N1 N3 103.9(6)
N2 N1 Rh1 128.5(5)
N3 N1 Rh1 127.5(5)
N1 N2 C5 113.2(7)
N1 N2 C1 120.7(7)
C5 N2 C1 126.1(7)
N1 N3 C6 111.4(6)
N1 N3 C3 123.5(7)
C6 N3 C3 125.1(7)
N2 C1 C2 110.8(7)
N2 C1 H1A 109.5
C2 C1 H1A 109.5
N2 C1 H1B 109.5
C2 C1 H1B 109.5
H1A C1 H1B 108.1
C1 C2 P1 106.7(6)
C1 C2 H2A 110.4
P1 C2 H2A 110.4
C1 C2 H2B 110.4
P1 C2 H2B 110.4
H2A C2 H2B 108.6
N3 C3 C4 111.6(7)
N3 C3 H3A 109.3
C4 C3 H3A 109.3
N3 C3 H3B 109.3
C4 C3 H3B 109.3
H3A C3 H3B 108.0
C3 C4 P2 106.9(6)
C3 C4 H4A 110.3
P2 C4 H4A 110.3
C3 C4 H4B 110.3
P2 C4 H4B 110.3
H4A C4 H4B 108.6
N2 C5 C6 105.3(7)
N2 C5 C10 132.2(8)
C6 C5 C10 122.4(8)
N3 C6 C5 106.2(7)
N3 C6 C7 132.5(8)
C5 C6 C7 121.4(8)
C8 C7 C6 115.4(9)
C8 C7 H7 122.3
C6 C7 H7 122.3
C7 C8 C9 122.7(9)
C7 C8 H8 118.7
C9 C8 H8 118.7
C10 C9 C8 121.3(9)
C10 C9 H9 119.3
C8 C9 H9 119.3
C9 C10 C5 116.7(9)
C9 C10 H10 121.6
C5 C10 H10 121.6
C16 C11 C12 117.7(8)
C16 C11 P1 122.7(6)
C12 C11 P1 119.6(6)
C13 C12 C11 120.4(8)
C13 C12 H12 119.8
C11 C12 H12 119.8
C14 C13 C12 119.9(9)
C14 C13 H13 120.0
C12 C13 H13 120.0
C15 C14 C13 119.4(8)
C15 C14 H14 120.3
C13 C14 H14 120.3
C14 C15 C16 121.2(8)
C14 C15 H15 119.4
C16 C15 H15 119.4
C15 C16 C11 121.3(8)
C15 C16 H16 119.3
C11 C16 H16 119.3
C22 C17 C18 117.1(8)
C22 C17 P1 124.2(7)
C18 C17 P1 118.6(6)
C19 C18 C17 121.7(9)
C19 C18 H18 119.1
C17 C18 H18 119.1
C18 C19 C20 119.2(10)
C18 C19 H19 120.4
C20 C19 H19 120.4
C21 C20 C19 118.5(9)
C21 C20 H20 120.7
C19 C20 H20 120.7
C22 C21 C20 121.6(10)
C22 C21 H21 119.2
C20 C21 H21 119.2
C21 C22 C17 121.8(10)
C21 C22 H22 119.1
C17 C22 H22 119.1
C24 C23 C28 119.5(9)
C24 C23 P2 121.6(7)
C28 C23 P2 118.6(7)
C23 C24 C25 122.2(10)
C23 C24 H24 118.9
C25 C24 H24 118.9
C26 C25 C24 118.7(12)
C26 C25 H25 120.6
C24 C25 H25 120.6
C27 C26 C25 119.1(11)
C27 C26 H26 120.5
C25 C26 H26 120.5
C26 C27 C28 122.3(10)
C26 C27 H27 118.8
C28 C27 H27 118.8
C23 C28 C27 118.2(10)
C23 C28 H28 120.9
C27 C28 H28 120.9
C34 C29 C30 117.1(8)
C34 C29 P2 120.6(6)
C30 C29 P2 122.2(7)
C31 C30 C29 122.6(9)
C31 C30 H30 118.7
C29 C30 H30 118.7
C30 C31 C32 118.6(8)
C33 C32 C31 121.1(8)
C33 C32 H32 119.4
C31 C32 H32 119.4
C34 C33 C32 118.5(8)
C34 C33 H33 120.8
C32 C33 H33 120.8
C33 C34 C29 122.1(8)
C33 C34 H34 118.9
C29 C34 H34 118.9
O35 C36 N4 126.0(11)
O35 C36 H36 117.0
N4 C36 H36 117.0
C36 N4 C37 119.7(11)
C36 N4 C38 119.5(10)
C37 N4 C38 120.5(11)
N4 C37 H37A 109.5
N4 C37 H37B 109.5
H37A C37 H37B 109.5
N4 C37 H37C 109.5
H37A C37 H37C 109.5
H37B C37 H37C 109.5
N4 C38 H38A 109.5
N4 C38 H38B 109.5
H38A C38 H38B 109.5
N4 C38 H38C 109.5
H38A C38 H38C 109.5
H38B C38 H38C 109.5

loop_
_geom_bond_atom_site_label_1
_geom_bond_atom_site_label_2
_geom_bond_distance
Rh1 N1 1.991(7)
Rh1 P2 2.282(2)
Rh1 P1 2.318(2)
Rh1 Cl1 2.4138(19)
P1 C11 1.820(8)
P1 C17 1.828(8)
P1 C2 1.830(9)
P2 C23 1.815(9)
P2 C29 1.821(8)
P2 C4 1.835(9)
P3 F5 1.496(9)
P3 F6 1.517(8)
P3 F4 1.531(9)
P3 F2 1.534(9)
P3 F3 1.550(7)
P3 F1 1.565(8)
N1 N2 1.330(9)
N1 N3 1.359(9)
N2 C5 1.359(10)
N2 C1 1.464(10)
N3 C6 1.365(11)
N3 C3 1.458(10)
C1 C2 1.536(12)
C1 H1A 0.9700
C1 H1B 0.9700
C2 H2A 0.9700
C2 H2B 0.9700
C3 C4 1.520(12)
C3 H3A 0.9700
C3 H3B 0.9700
C4 H4A 0.9700
C4 H4B 0.9700
C5 C6 1.378(12)
C5 C10 1.396(12)
C6 C7 1.407(12)
C7 C8 1.379(14)
C7 H7 0.9300
C8 C9 1.409(14)
C8 H8 0.9300
C9 C10 1.357(13)
C9 H9 0.9300
C10 H10 0.9300
C11 C16 1.379(11)
C11 C12 1.406(11)
C12 C13 1.395(12)
C12 H12 0.9300
C13 C14 1.379(13)
C13 H13 0.9300
C14 C15 1.364(13)
C14 H14 0.9300
C15 C16 1.370(12)
C15 H15 0.9300
C16 H16 0.9300
C17 C22 1.374(12)
C17 C18 1.399(12)
C18 C19 1.389(12)
C18 H18 0.9300
C19 C20 1.397(15)
C19 H19 0.9300
C20 C21 1.373(15)
C20 H20 0.9300
C21 C22 1.364(13)
C21 H21 0.9300
C22 H22 0.9300
C23 C24 1.358(13)
C23 C28 1.395(13)
C24 C25 1.409(14)
C24 H24 0.9300
C25 C26 1.388(16)
C25 H25 0.9300
C26 C27 1.367(17)
C26 H26 0.9300
C27 C28 1.410(15)
C27 H27 0.9300
C28 H28 0.9300
C29 C34 1.391(11)
C29 C30 1.395(11)
C30 C31 1.361(13)
C30 H30 0.9300
C31 C32 1.392(13)
C32 C33 1.388(13)
C32 H32 0.9300
C33 C34 1.376(12)
C33 H33 0.9300
C34 H34 0.9300
O35 C36 1.206(11)
C36 N4 1.327(12)
C36 H36 0.9300
N4 C37 1.411(15)
N4 C38 1.442(15)
C37 H37A 0.9600
C37 H37B 0.9600
C37 H37C 0.9600
C38 H38A 0.9600
C38 H38B 0.9600
C38 H38C 0.9600
